data_7118101
loop_
_publ_author_name
'Laura Ortega-Moreno'
'Riccardo Peloso'
'Celia Maya'
'Andres Suarez'
'Ernesto Carmona'

_publ_section_title
;
 Platinum(0) olefin complexes of a bulky terphenylphosphine ligand.
 Synthetic, structural and reactivity studies
;
_journal_name_full Chem.Commun.
_journal_page_first 17008
_journal_paper_doi 10.1039/C5cc07308A
_journal_volume 51
_journal_year 2015
_chemical_formula_sum 'C36 H51 P Pt'
_chemical_formula_weight 709.83
_chemical_name_systematic
; 
 ? 
;
_space_group_IT_number 14
_symmetry_cell_setting monoclinic
_symmetry_space_group_name_Hall '-P 2ybc'
_symmetry_space_group_name_H-M 'P 1 21/c 1'
_atom_sites_solution_hydrogens geom
_atom_sites_solution_primary direct
_atom_sites_solution_secondary difmap
_audit_creation_method SHELXL-97
_audit_update_record
;
2015-07-30 deposited with the CCDC.
2015-09-25 downloaded from the CCDC.
;
_cell_angle_alpha 90.00
_cell_angle_beta 98.1820(10)
_cell_angle_gamma 90.00
_cell_formula_units_Z 4
_cell_length_a 13.7573(4)
_cell_length_b 11.3705(3)
_cell_length_c 20.9159(5)
_cell_measurement_reflns_used 9844
_cell_measurement_temperature 100(2)
_cell_measurement_theta_max 30.65
_cell_measurement_theta_min 2.64
_cell_volume 3238.52(15)
_computing_cell_refinement 'Bruker SAINT'
_computing_data_collection 'Bruker APEX2'
_computing_data_reduction 'Bruker SAINT'
_computing_molecular_graphics 'Bruker SHELXTL'
_computing_publication_material 'Bruker SHELXTL'
_computing_structure_refinement 'SHELXL-97 (Sheldrick, 2008)'
_computing_structure_solution 'SHELXS-97 (Sheldrick, 2008)'
_diffrn_ambient_temperature 100(2)
_diffrn_measured_fraction_theta_full 0.996
_diffrn_measured_fraction_theta_max 0.996
_diffrn_measurement_device_type 'Bruker APEX-II CCD'
_diffrn_measurement_method '\f and \w scans'
_diffrn_radiation_monochromator graphite
_diffrn_radiation_source 'fine-focus sealed tube'
_diffrn_radiation_type MoK\a
_diffrn_radiation_wavelength 0.71073
_diffrn_reflns_av_R_equivalents 0.0445
_diffrn_reflns_av_sigmaI/netI 0.0485
_diffrn_reflns_limit_h_max 19
_diffrn_reflns_limit_h_min -19
_diffrn_reflns_limit_k_max 16
_diffrn_reflns_limit_k_min -16
_diffrn_reflns_limit_l_max 29
_diffrn_reflns_limit_l_min -27
_diffrn_reflns_number 28865
_diffrn_reflns_theta_full 30.65
_diffrn_reflns_theta_max 30.65
_diffrn_reflns_theta_min 1.97
_exptl_absorpt_coefficient_mu 4.404
_exptl_absorpt_correction_T_max 0.7461
_exptl_absorpt_correction_T_min 0.5028
_exptl_absorpt_correction_type multi-scan
_exptl_absorpt_process_details
; 
 SADABS, Bruker (2006). APEX 2. Version 2.1. Bruker Analytical
 X-ray Solutions, Madison, Wisconsin, USA. 
;
_exptl_crystal_colour yellow
_exptl_crystal_density_diffrn 1.456
_exptl_crystal_density_method 'not measured'
_exptl_crystal_description prism
_exptl_crystal_F_000 1440
_exptl_crystal_size_max 0.21
_exptl_crystal_size_mid 0.19
_exptl_crystal_size_min 0.15
_refine_diff_density_max 1.317
_refine_diff_density_min -1.726
_refine_diff_density_rms 0.170
_refine_ls_extinction_method none
_refine_ls_goodness_of_fit_ref 0.904
_refine_ls_hydrogen_treatment mixed
_refine_ls_matrix_type full
_refine_ls_number_parameters 385
_refine_ls_number_reflns 9981
_refine_ls_number_restraints 0
_refine_ls_restrained_S_all 0.904
_refine_ls_R_factor_all 0.0406
_refine_ls_R_factor_gt 0.0268
_refine_ls_shift/su_max 0.002
_refine_ls_shift/su_mean 0.000
_refine_ls_structure_factor_coef Fsqd
_refine_ls_weighting_details 'calc w=1/[\s^2^(Fo^2^)+(0.0213P)^2^+5.4749P] where P=(Fo^2^+2Fc^2^)/3'
_refine_ls_weighting_scheme calc
_refine_ls_wR_factor_gt 0.0556
_refine_ls_wR_factor_ref 0.0608
_reflns_number_gt 8191
_reflns_number_total 9981
_reflns_threshold_expression >2sigma(I)
_cod_data_source_file c5cc07308a2.cif
_cod_data_source_block 2a
_cod_original_sg_symbol_H-M P2(1)/c
_cod_database_code 7118101

loop_
_symmetry_equiv_pos_as_xyz
'x, y, z'
'-x, y+1/2, -z+1/2'
'-x, -y, -z'
'x, -y-1/2, z-1/2'

loop_
_atom_site_label
_atom_site_type_symbol
_atom_site_fract_x
_atom_site_fract_y
_atom_site_fract_z
_atom_site_U_iso_or_equiv
_atom_site_adp_type
_atom_site_occupancy
_atom_site_symmetry_multiplicity
_atom_site_calc_flag
_atom_site_refinement_flags
_atom_site_disorder_assembly
_atom_site_disorder_group
Pt1 Pt 0.313732(8) 1.109822(8) 0.482887(4) 0.01364(3) Uani 1 1 d . . .
P1 P 0.33670(5) 0.99319(5) 0.39724(3) 0.01082(12) Uani 1 1 d . . .
C1 C 0.2423(3) 0.9772(3) 0.52992(15) 0.0295(7) Uani 1 1 d . . .
H1A H 0.292(3) 0.913(3) 0.5411(18) 0.030(10) Uiso 1 1 d . . .
H1B H 0.179(3) 0.960(4) 0.513(2) 0.048(13) Uiso 1 1 d . . .
C2 C 0.2604(3) 1.0769(3) 0.57117(14) 0.0288(7) Uani 1 1 d . . .
H2A H 0.317(2) 1.075(3) 0.6069(15) 0.012(7) Uiso 1 1 d . . .
H2B H 0.212(3) 1.123(3) 0.5841(18) 0.029(10) Uiso 1 1 d . . .
C3 C 0.3584(2) 1.2838(2) 0.50925(14) 0.0202(5) Uani 1 1 d . . .
H3A H 0.412(3) 1.289(3) 0.5438(17) 0.027(9) Uiso 1 1 d . . .
H3B H 0.303(2) 1.334(3) 0.5128(15) 0.015(8) Uiso 1 1 d . . .
C4 C 0.3845(2) 1.2567(2) 0.44791(14) 0.0197(5) Uani 1 1 d . . .
H4A H 0.445(3) 1.239(3) 0.4422(16) 0.020(8) Uiso 1 1 d . . .
H4B H 0.345(2) 1.288(3) 0.4096(16) 0.018(8) Uiso 1 1 d . . .
C5 C 0.4294(2) 0.8829(2) 0.42817(13) 0.0175(5) Uani 1 1 d . . .
H5A H 0.4466 0.8358 0.3922 0.026 Uiso 1 1 calc R . .
H5B H 0.4027 0.8314 0.4590 0.026 Uiso 1 1 calc R . .
H5C H 0.4882 0.9227 0.4498 0.026 Uiso 1 1 calc R . .
C6 C 0.4024(2) 1.0605(2) 0.33687(13) 0.0174(5) Uani 1 1 d . . .
H6A H 0.4696 1.0796 0.3565 0.026 Uiso 1 1 calc R . .
H6B H 0.3686 1.1327 0.3206 0.026 Uiso 1 1 calc R . .
H6C H 0.4045 1.0055 0.3010 0.026 Uiso 1 1 calc R . .
C7 C 0.22826(18) 0.9208(2) 0.35050(11) 0.0105(4) Uani 1 1 d . . .
C8 C 0.21530(19) 0.7969(2) 0.34531(11) 0.0116(4) Uani 1 1 d . . .
C9 C 0.1258(2) 0.7515(2) 0.31610(13) 0.0168(5) Uani 1 1 d . . .
H9 H 0.1171 0.6687 0.3143 0.020 Uiso 1 1 calc R . .
C10 C 0.0499(2) 0.8225(2) 0.28984(13) 0.0194(5) Uani 1 1 d . . .
H10 H -0.0111 0.7895 0.2713 0.023 Uiso 1 1 calc R . .
C11 C 0.0637(2) 0.9434(2) 0.29082(13) 0.0170(5) Uani 1 1 d . . .
H11 H 0.0127 0.9928 0.2707 0.020 Uiso 1 1 calc R . .
C12 C 0.15101(18) 0.9939(2) 0.32068(11) 0.0114(4) Uani 1 1 d . . .
C13 C 0.29443(19) 0.7064(2) 0.36278(12) 0.0117(4) Uani 1 1 d . . .
C14 C 0.35404(19) 0.6769(2) 0.31592(12) 0.0138(5) Uani 1 1 d . . .
C15 C 0.4244(2) 0.5890(2) 0.32986(13) 0.0171(5) Uani 1 1 d . . .
H15 H 0.4648 0.5681 0.2984 0.020 Uiso 1 1 calc R . .
C16 C 0.4365(2) 0.5316(2) 0.38869(14) 0.0200(5) Uani 1 1 d . . .
H16 H 0.4862 0.4736 0.3981 0.024 Uiso 1 1 calc R . .
C17 C 0.3761(2) 0.5591(2) 0.43370(13) 0.0181(5) Uani 1 1 d . . .
H17 H 0.3841 0.5186 0.4738 0.022 Uiso 1 1 calc R . .
C18 C 0.3033(2) 0.6453(2) 0.42164(12) 0.0143(5) Uani 1 1 d . . .
C19 C 0.3418(2) 0.7333(2) 0.24936(13) 0.0194(5) Uani 1 1 d . . .
H19 H 0.2931 0.7988 0.2488 0.023 Uiso 1 1 calc R . .
C20 C 0.3001(3) 0.6423(3) 0.19873(14) 0.0317(7) Uani 1 1 d . . .
H20A H 0.3463 0.5767 0.1989 0.047 Uiso 1 1 calc R . .
H20B H 0.2902 0.6790 0.1559 0.047 Uiso 1 1 calc R . .
H20C H 0.2371 0.6130 0.2090 0.047 Uiso 1 1 calc R . .
C21 C 0.4374(2) 0.7843(3) 0.23209(16) 0.0278(7) Uani 1 1 d . . .
H21A H 0.4668 0.8366 0.2668 0.042 Uiso 1 1 calc R . .
H21B H 0.4236 0.8290 0.1917 0.042 Uiso 1 1 calc R . .
H21C H 0.4831 0.7202 0.2266 0.042 Uiso 1 1 calc R . .
C22 C 0.2360(2) 0.6704(2) 0.47156(12) 0.0166(5) Uani 1 1 d . . .
H22 H 0.2109 0.7526 0.4646 0.020 Uiso 1 1 calc R . .
C23 C 0.1476(2) 0.5877(3) 0.46352(15) 0.0236(6) Uani 1 1 d . . .
H23A H 0.1100 0.5982 0.4204 0.035 Uiso 1 1 calc R . .
H23B H 0.1056 0.6057 0.4964 0.035 Uiso 1 1 calc R . .
H23C H 0.1703 0.5061 0.4686 0.035 Uiso 1 1 calc R . .
C24 C 0.2885(3) 0.6613(3) 0.54111(13) 0.0255(6) Uani 1 1 d . . .
H24A H 0.3084 0.5796 0.5504 0.038 Uiso 1 1 calc R . .
H24B H 0.2440 0.6866 0.5711 0.038 Uiso 1 1 calc R . .
H24C H 0.3468 0.7118 0.5463 0.038 Uiso 1 1 calc R . .
C25 C 0.16008(18) 1.1256(2) 0.31370(12) 0.0113(4) Uani 1 1 d . . .
C26 C 0.20037(18) 1.1702(2) 0.26021(12) 0.0134(5) Uani 1 1 d . . .
C27 C 0.2152(2) 1.2911(2) 0.25580(14) 0.0185(5) Uani 1 1 d . . .
H27 H 0.2443 1.3217 0.2207 0.022 Uiso 1 1 calc R . .
C28 C 0.1883(2) 1.3669(2) 0.30170(14) 0.0206(6) Uani 1 1 d . . .
H28 H 0.2025 1.4485 0.2997 0.025 Uiso 1 1 calc R . .
C29 C 0.1406(2) 1.3239(2) 0.35057(13) 0.0190(5) Uani 1 1 d . . .
H29 H 0.1181 1.3773 0.3802 0.023 Uiso 1 1 calc R . .
C30 C 0.12459(19) 1.2033(2) 0.35732(12) 0.0151(5) Uani 1 1 d . . .
C31 C 0.2218(2) 1.0901(2) 0.20540(13) 0.0184(5) Uani 1 1 d . . .
H31 H 0.2376 1.0102 0.2239 0.022 Uiso 1 1 calc R . .
C32 C 0.1306(3) 1.0790(3) 0.15445(15) 0.0293(7) Uani 1 1 d . . .
H32A H 0.0755 1.0497 0.1748 0.044 Uiso 1 1 calc R . .
H32B H 0.1441 1.0240 0.1207 0.044 Uiso 1 1 calc R . .
H32C H 0.1139 1.1562 0.1352 0.044 Uiso 1 1 calc R . .
C33 C 0.3087(2) 1.1304(3) 0.17243(14) 0.0239(6) Uani 1 1 d . . .
H33A H 0.3272 1.0673 0.1447 0.036 Uiso 1 1 calc R . .
H33B H 0.3645 1.1494 0.2054 0.036 Uiso 1 1 calc R . .
H33C H 0.2898 1.2004 0.1462 0.036 Uiso 1 1 calc R . .
C34 C 0.0625(2) 1.1610(3) 0.40694(14) 0.0217(6) Uani 1 1 d . . .
H34 H 0.0835 1.0791 0.4197 0.026 Uiso 1 1 calc R . .
C35 C 0.0707(3) 1.2355(3) 0.46795(15) 0.0308(7) Uani 1 1 d . . .
H35A H 0.1401 1.2466 0.4853 0.046 Uiso 1 1 calc R . .
H35B H 0.0372 1.1956 0.5002 0.046 Uiso 1 1 calc R . .
H35C H 0.0399 1.3122 0.4577 0.046 Uiso 1 1 calc R . .
C36 C -0.0463(2) 1.1570(3) 0.37615(17) 0.0318(7) Uani 1 1 d . . .
H36A H -0.0685 1.2365 0.3632 0.048 Uiso 1 1 calc R . .
H36B H -0.0862 1.1260 0.4076 0.048 Uiso 1 1 calc R . .
H36C H -0.0532 1.1058 0.3381 0.048 Uiso 1 1 calc R . .

loop_
_atom_site_aniso_label
_atom_site_aniso_U_11
_atom_site_aniso_U_22
_atom_site_aniso_U_33
_atom_site_aniso_U_23
_atom_site_aniso_U_13
_atom_site_aniso_U_12
Pt1 0.02012(5) 0.00989(4) 0.01016(4) -0.00050(3) -0.00049(3) -0.00139(4)
P1 0.0114(3) 0.0107(3) 0.0100(3) 0.0004(2) -0.0001(2) -0.0019(2)
C1 0.053(2) 0.0188(14) 0.0190(14) 0.0012(11) 0.0139(15) -0.0077(15)
C2 0.054(2) 0.0205(13) 0.0133(12) -0.0009(10) 0.0089(14) -0.0033(14)
C3 0.0225(14) 0.0112(11) 0.0250(14) -0.0033(10) -0.0029(11) -0.0016(11)
C4 0.0228(15) 0.0137(12) 0.0219(13) 0.0017(10) 0.0003(11) -0.0039(11)
C5 0.0157(12) 0.0176(12) 0.0173(11) -0.0004(10) -0.0040(10) -0.0042(10)
C6 0.0127(12) 0.0220(13) 0.0179(12) 0.0024(10) 0.0032(10) -0.0037(11)
C7 0.0117(11) 0.0115(10) 0.0082(10) -0.0009(8) 0.0006(8) -0.0014(9)
C8 0.0140(12) 0.0117(10) 0.0093(10) 0.0005(8) 0.0022(9) -0.0002(9)
C9 0.0185(13) 0.0123(11) 0.0191(12) -0.0014(9) 0.0002(10) -0.0024(10)
C10 0.0145(12) 0.0180(12) 0.0244(13) -0.0014(10) -0.0021(10) -0.0039(11)
C11 0.0128(12) 0.0166(12) 0.0206(12) 0.0017(10) -0.0013(10) 0.0006(10)
C12 0.0126(11) 0.0107(10) 0.0115(10) 0.0005(8) 0.0037(9) 0.0003(9)
C13 0.0130(11) 0.0094(10) 0.0122(10) -0.0014(8) 0.0002(9) -0.0022(9)
C14 0.0159(12) 0.0119(10) 0.0138(11) -0.0011(9) 0.0025(9) -0.0012(10)
C15 0.0157(12) 0.0140(11) 0.0217(12) -0.0008(9) 0.0036(10) 0.0029(10)
C16 0.0181(13) 0.0148(12) 0.0264(14) 0.0021(10) 0.0014(11) 0.0035(10)
C17 0.0265(15) 0.0114(11) 0.0159(12) 0.0040(9) 0.0013(10) 0.0002(11)
C18 0.0182(13) 0.0110(10) 0.0135(11) 0.0000(9) 0.0014(9) -0.0016(9)
C19 0.0247(14) 0.0210(13) 0.0139(12) 0.0030(10) 0.0079(10) 0.0057(11)
C20 0.041(2) 0.0379(17) 0.0147(13) 0.0004(12) -0.0013(13) -0.0035(15)
C21 0.0354(18) 0.0233(14) 0.0292(15) 0.0035(12) 0.0198(14) 0.0023(13)
C22 0.0266(14) 0.0114(10) 0.0124(11) -0.0010(9) 0.0047(10) 0.0013(10)
C23 0.0274(15) 0.0227(14) 0.0228(14) -0.0016(11) 0.0105(12) -0.0010(12)
C24 0.0424(19) 0.0188(13) 0.0150(12) 0.0005(10) 0.0033(12) -0.0004(13)
C25 0.0086(10) 0.0109(10) 0.0137(10) 0.0005(8) -0.0009(8) -0.0003(9)
C26 0.0105(11) 0.0136(11) 0.0164(11) 0.0020(9) 0.0025(9) 0.0017(9)
C27 0.0178(13) 0.0146(11) 0.0232(13) 0.0052(10) 0.0029(11) 0.0009(10)
C28 0.0211(14) 0.0109(11) 0.0285(14) 0.0016(10) -0.0010(11) -0.0012(10)
C29 0.0192(13) 0.0142(11) 0.0226(13) -0.0041(10) -0.0001(11) 0.0045(11)
C30 0.0124(12) 0.0171(11) 0.0155(11) 0.0005(9) 0.0012(9) 0.0032(10)
C31 0.0222(14) 0.0170(12) 0.0161(12) 0.0023(9) 0.0035(10) 0.0052(11)
C32 0.0308(17) 0.0344(16) 0.0218(14) -0.0063(12) 0.0001(13) 0.0004(14)
C33 0.0245(15) 0.0310(15) 0.0179(13) 0.0064(11) 0.0091(11) 0.0066(12)
C34 0.0220(14) 0.0244(13) 0.0202(13) 0.0004(11) 0.0077(11) 0.0023(12)
C35 0.0300(17) 0.0409(18) 0.0240(15) -0.0072(13) 0.0120(13) 0.0072(15)
C36 0.0192(15) 0.0437(19) 0.0341(17) -0.0026(15) 0.0094(13) -0.0039(14)

loop_
_atom_type_symbol
_atom_type_description
_atom_type_scat_dispersion_real
_atom_type_scat_dispersion_imag
_atom_type_scat_source
C C 0.0033 0.0016 'International Tables Vol C Tables 4.2.6.8 and 6.1.1.4'
H H 0.0000 0.0000 'International Tables Vol C Tables 4.2.6.8 and 6.1.1.4'
P P 0.1023 0.0942 'International Tables Vol C Tables 4.2.6.8 and 6.1.1.4'
Pt Pt -1.7033 8.3905 'International Tables Vol C Tables 4.2.6.8 and 6.1.1.4'

loop_
_geom_angle_atom_site_label_1
_geom_angle_atom_site_label_2
_geom_angle_atom_site_label_3
_geom_angle
_geom_angle_site_symmetry_1
_geom_angle_site_symmetry_3
C4 Pt1 C2 132.50(12) . .
C4 Pt1 C1 171.84(11) . .
C2 Pt1 C1 39.34(12) . .
C4 Pt1 C3 39.01(11) . .
C2 Pt1 C3 93.55(12) . .
C1 Pt1 C3 132.84(12) . .
C4 Pt1 P1 93.74(8) . .
C2 Pt1 P1 133.23(8) . .
C1 Pt1 P1 94.35(9) . .
C3 Pt1 P1 132.64(8) . .
C6 P1 C5 98.20(13) . .
C6 P1 C7 105.20(12) . .
C5 P1 C7 110.37(11) . .
C6 P1 Pt1 115.88(9) . .
C5 P1 Pt1 106.63(9) . .
C7 P1 Pt1 118.65(8) . .
C2 C1 Pt1 70.25(18) . .
C2 C1 H1A 112(2) . .
Pt1 C1 H1A 106(2) . .
C2 C1 H1B 119(3) . .
Pt1 C1 H1B 117(3) . .
H1A C1 H1B 121(4) . .
C1 C2 Pt1 70.41(17) . .
C1 C2 H2A 119.2(18) . .
Pt1 C2 H2A 108.8(18) . .
C1 C2 H2B 124(2) . .
Pt1 C2 H2B 121(2) . .
H2A C2 H2B 108(3) . .
C4 C3 Pt1 70.25(15) . .
C4 C3 H3A 115(2) . .
Pt1 C3 H3A 115(2) . .
C4 C3 H3B 120.3(19) . .
Pt1 C3 H3B 111.8(19) . .
H3A C3 H3B 116(3) . .
C3 C4 Pt1 70.74(16) . .
C3 C4 H4A 123(2) . .
Pt1 C4 H4A 111(2) . .
C3 C4 H4B 119.3(19) . .
Pt1 C4 H4B 110.2(19) . .
H4A C4 H4B 114(3) . .
P1 C5 H5A 109.5 . .
P1 C5 H5B 109.5 . .
H5A C5 H5B 109.5 . .
P1 C5 H5C 109.5 . .
H5A C5 H5C 109.5 . .
H5B C5 H5C 109.5 . .
P1 C6 H6A 109.5 . .
P1 C6 H6B 109.5 . .
H6A C6 H6B 109.5 . .
P1 C6 H6C 109.5 . .
H6A C6 H6C 109.5 . .
H6B C6 H6C 109.5 . .
C12 C7 C8 117.9(2) . .
C12 C7 P1 117.85(17) . .
C8 C7 P1 124.20(19) . .
C9 C8 C7 119.6(2) . .
C9 C8 C13 114.6(2) . .
C7 C8 C13 125.5(2) . .
C10 C9 C8 122.2(2) . .
C10 C9 H9 118.9 . .
C8 C9 H9 118.9 . .
C9 C10 C11 118.8(2) . .
C9 C10 H10 120.6 . .
C11 C10 H10 120.6 . .
C10 C11 C12 121.5(2) . .
C10 C11 H11 119.3 . .
C12 C11 H11 119.3 . .
C11 C12 C7 119.9(2) . .
C11 C12 C25 116.2(2) . .
C7 C12 C25 123.7(2) . .
C18 C13 C14 120.5(2) . .
C18 C13 C8 121.4(2) . .
C14 C13 C8 117.9(2) . .
C15 C14 C13 118.8(2) . .
C15 C14 C19 118.5(2) . .
C13 C14 C19 122.5(2) . .
C16 C15 C14 121.1(2) . .
C16 C15 H15 119.4 . .
C14 C15 H15 119.4 . .
C17 C16 C15 119.6(3) . .
C17 C16 H16 120.2 . .
C15 C16 H16 120.2 . .
C16 C17 C18 121.5(2) . .
C16 C17 H17 119.3 . .
C18 C17 H17 119.3 . .
C17 C18 C13 118.4(2) . .
C17 C18 C22 119.9(2) . .
C13 C18 C22 121.7(2) . .
C14 C19 C21 112.9(3) . .
C14 C19 C20 109.2(2) . .
C21 C19 C20 110.1(2) . .
C14 C19 H19 108.2 . .
C21 C19 H19 108.2 . .
C20 C19 H19 108.2 . .
C19 C20 H20A 109.5 . .
C19 C20 H20B 109.5 . .
H20A C20 H20B 109.5 . .
C19 C20 H20C 109.5 . .
H20A C20 H20C 109.5 . .
H20B C20 H20C 109.5 . .
C19 C21 H21A 109.5 . .
C19 C21 H21B 109.5 . .
H21A C21 H21B 109.5 . .
C19 C21 H21C 109.5 . .
H21A C21 H21C 109.5 . .
H21B C21 H21C 109.5 . .
C18 C22 C23 111.3(2) . .
C18 C22 C24 112.9(2) . .
C23 C22 C24 108.9(2) . .
C18 C22 H22 107.9 . .
C23 C22 H22 107.9 . .
C24 C22 H22 107.9 . .
C22 C23 H23A 109.5 . .
C22 C23 H23B 109.5 . .
H23A C23 H23B 109.5 . .
C22 C23 H23C 109.5 . .
H23A C23 H23C 109.5 . .
H23B C23 H23C 109.5 . .
C22 C24 H24A 109.5 . .
C22 C24 H24B 109.5 . .
H24A C24 H24B 109.5 . .
C22 C24 H24C 109.5 . .
H24A C24 H24C 109.5 . .
H24B C24 H24C 109.5 . .
C30 C25 C26 120.0(2) . .
C30 C25 C12 121.2(2) . .
C26 C25 C12 118.7(2) . .
C27 C26 C25 119.0(2) . .
C27 C26 C31 119.5(2) . .
C25 C26 C31 121.4(2) . .
C28 C27 C26 120.9(2) . .
C28 C27 H27 119.6 . .
C26 C27 H27 119.6 . .
C27 C28 C29 119.8(2) . .
C27 C28 H28 120.1 . .
C29 C28 H28 120.1 . .
C28 C29 C30 121.3(2) . .
C28 C29 H29 119.3 . .
C30 C29 H29 119.3 . .
C29 C30 C25 118.4(2) . .
C29 C30 C34 119.5(2) . .
C25 C30 C34 121.8(2) . .
C26 C31 C32 110.2(2) . .
C26 C31 C33 114.0(2) . .
C32 C31 C33 109.0(2) . .
C26 C31 H31 107.8 . .
C32 C31 H31 107.8 . .
C33 C31 H31 107.8 . .
C31 C32 H32A 109.5 . .
C31 C32 H32B 109.5 . .
H32A C32 H32B 109.5 . .
C31 C32 H32C 109.5 . .
H32A C32 H32C 109.5 . .
H32B C32 H32C 109.5 . .
C31 C33 H33A 109.5 . .
C31 C33 H33B 109.5 . .
H33A C33 H33B 109.5 . .
C31 C33 H33C 109.5 . .
H33A C33 H33C 109.5 . .
H33B C33 H33C 109.5 . .
C30 C34 C35 114.6(3) . .
C30 C34 C36 109.4(2) . .
C35 C34 C36 108.5(3) . .
C30 C34 H34 108.0 . .
C35 C34 H34 108.0 . .
C36 C34 H34 108.0 . .
C34 C35 H35A 109.5 . .
C34 C35 H35B 109.5 . .
H35A C35 H35B 109.5 . .
C34 C35 H35C 109.5 . .
H35A C35 H35C 109.5 . .
H35B C35 H35C 109.5 . .
C34 C36 H36A 109.5 . .
C34 C36 H36B 109.5 . .
H36A C36 H36B 109.5 . .
C34 C36 H36C 109.5 . .
H36A C36 H36C 109.5 . .
H36B C36 H36C 109.5 . .

loop_
_geom_bond_atom_site_label_1
_geom_bond_atom_site_label_2
_geom_bond_distance
_geom_bond_site_symmetry_2
Pt1 C4 2.115(3) .
Pt1 C2 2.115(3) .
Pt1 C1 2.117(3) .
Pt1 C3 2.121(3) .
Pt1 P1 2.2866(6) .
P1 C6 1.823(3) .
P1 C5 1.839(3) .
P1 C7 1.856(3) .
C1 C2 1.425(4) .
C1 H1A 1.00(4) .
C1 H1B 0.91(4) .
C2 H2A 1.00(3) .
C2 H2B 0.92(4) .
C3 C4 1.414(4) .
C3 H3A 0.96(4) .
C3 H3B 0.97(3) .
C4 H4A 0.89(3) .
C4 H4B 0.97(3) .
C5 H5A 0.9800 .
C5 H5B 0.9800 .
C5 H5C 0.9800 .
C6 H6A 0.9800 .
C6 H6B 0.9800 .
C6 H6C 0.9800 .
C7 C12 1.421(3) .
C7 C8 1.422(3) .
C8 C9 1.394(4) .
C8 C13 1.505(3) .
C9 C10 1.371(4) .
C9 H9 0.9500 .
C10 C11 1.387(4) .
C10 H10 0.9500 .
C11 C12 1.396(4) .
C11 H11 0.9500 .
C12 C25 1.512(3) .
C13 C18 1.403(3) .
C13 C14 1.405(3) .
C14 C15 1.394(4) .
C14 C19 1.520(4) .
C15 C16 1.382(4) .
C15 H15 0.9500 .
C16 C17 1.377(4) .
C16 H16 0.9500 .
C17 C18 1.399(4) .
C17 H17 0.9500 .
C18 C22 1.518(4) .
C19 C21 1.527(4) .
C19 C20 1.532(4) .
C19 H19 1.0000 .
C20 H20A 0.9800 .
C20 H20B 0.9800 .
C20 H20C 0.9800 .
C21 H21A 0.9800 .
C21 H21B 0.9800 .
C21 H21C 0.9800 .
C22 C23 1.528(4) .
C22 C24 1.533(4) .
C22 H22 1.0000 .
C23 H23A 0.9800 .
C23 H23B 0.9800 .
C23 H23C 0.9800 .
C24 H24A 0.9800 .
C24 H24B 0.9800 .
C24 H24C 0.9800 .
C25 C30 1.407(3) .
C25 C26 1.412(3) .
C26 C27 1.395(3) .
C26 C31 1.525(4) .
C27 C28 1.380(4) .
C27 H27 0.9500 .
C28 C29 1.380(4) .
C28 H28 0.9500 .
C29 C30 1.399(4) .
C29 H29 0.9500 .
C30 C34 1.513(4) .
C31 C32 1.531(4) .
C31 C33 1.532(4) .
C31 H31 1.0000 .
C32 H32A 0.9800 .
C32 H32B 0.9800 .
C32 H32C 0.9800 .
C33 H33A 0.9800 .
C33 H33B 0.9800 .
C33 H33C 0.9800 .
C34 C35 1.522(4) .
C34 C36 1.543(4) .
C34 H34 1.0000 .
C35 H35A 0.9800 .
C35 H35B 0.9800 .
C35 H35C 0.9800 .
C36 H36A 0.9800 .
C36 H36B 0.9800 .
C36 H36C 0.9800 .

loop_
_geom_torsion_atom_site_label_1
_geom_torsion_atom_site_label_2
_geom_torsion_atom_site_label_3
_geom_torsion_atom_site_label_4
_geom_torsion
_geom_torsion_site_symmetry_1
_geom_torsion_site_symmetry_2
_geom_torsion_site_symmetry_3
_geom_torsion_site_symmetry_4
C4 Pt1 P1 C6 0.93(13) . . . .
C2 Pt1 P1 C6 -171.31(18) . . . .
C1 Pt1 P1 C6 -178.10(16) . . . .
C3 Pt1 P1 C6 -2.43(16) . . . .
C4 Pt1 P1 C5 109.01(13) . . . .
C2 Pt1 P1 C5 -63.23(18) . . . .
C1 Pt1 P1 C5 -70.02(15) . . . .
C3 Pt1 P1 C5 105.65(15) . . . .
C4 Pt1 P1 C7 -125.74(12) . . . .
C2 Pt1 P1 C7 62.02(18) . . . .
C1 Pt1 P1 C7 55.23(15) . . . .
C3 Pt1 P1 C7 -129.10(14) . . . .
C4 Pt1 C1 C2 -0.9(12) . . . .
C3 Pt1 C1 C2 -3.5(3) . . . .
P1 Pt1 C1 C2 172.2(2) . . . .
C4 Pt1 C2 C1 179.8(2) . . . .
C3 Pt1 C2 C1 177.5(2) . . . .
P1 Pt1 C2 C1 -10.7(3) . . . .
C2 Pt1 C3 C4 177.2(2) . . . .
C1 Pt1 C3 C4 179.4(2) . . . .
P1 Pt1 C3 C4 5.3(2) . . . .
C2 Pt1 C4 C3 -3.7(3) . . . .
C1 Pt1 C4 C3 -2.9(11) . . . .
P1 Pt1 C4 C3 -176.07(17) . . . .
C6 P1 C7 C12 -72.4(2) . . . .
C5 P1 C7 C12 -177.38(18) . . . .
Pt1 P1 C7 C12 59.2(2) . . . .
C6 P1 C7 C8 110.9(2) . . . .
C5 P1 C7 C8 5.9(2) . . . .
Pt1 P1 C7 C8 -117.49(19) . . . .
C12 C7 C8 C9 -5.0(3) . . . .
P1 C7 C8 C9 171.70(19) . . . .
C12 C7 C8 C13 168.3(2) . . . .
P1 C7 C8 C13 -15.0(3) . . . .
C7 C8 C9 C10 2.3(4) . . . .
C13 C8 C9 C10 -171.6(2) . . . .
C8 C9 C10 C11 1.8(4) . . . .
C9 C10 C11 C12 -3.3(4) . . . .
C10 C11 C12 C7 0.5(4) . . . .
C10 C11 C12 C25 175.2(2) . . . .
C8 C7 C12 C11 3.6(3) . . . .
P1 C7 C12 C11 -173.29(19) . . . .
C8 C7 C12 C25 -170.7(2) . . . .
P1 C7 C12 C25 12.4(3) . . . .
C9 C8 C13 C18 -86.0(3) . . . .
C7 C8 C13 C18 100.5(3) . . . .
C9 C8 C13 C14 88.4(3) . . . .
C7 C8 C13 C14 -85.1(3) . . . .
C18 C13 C14 C15 -2.3(4) . . . .
C8 C13 C14 C15 -176.8(2) . . . .
C18 C13 C14 C19 174.9(2) . . . .
C8 C13 C14 C19 0.4(4) . . . .
C13 C14 C15 C16 -0.3(4) . . . .
C19 C14 C15 C16 -177.7(3) . . . .
C14 C15 C16 C17 2.0(4) . . . .
C15 C16 C17 C18 -0.9(4) . . . .
C16 C17 C18 C13 -1.7(4) . . . .
C16 C17 C18 C22 178.0(3) . . . .
C14 C13 C18 C17 3.3(4) . . . .
C8 C13 C18 C17 177.6(2) . . . .
C14 C13 C18 C22 -176.4(2) . . . .
C8 C13 C18 C22 -2.2(4) . . . .
C15 C14 C19 C21 -55.3(3) . . . .
C13 C14 C19 C21 127.5(3) . . . .
C15 C14 C19 C20 67.5(3) . . . .
C13 C14 C19 C20 -109.7(3) . . . .
C17 C18 C22 C23 -86.2(3) . . . .
C13 C18 C22 C23 93.5(3) . . . .
C17 C18 C22 C24 36.6(3) . . . .
C13 C18 C22 C24 -143.7(2) . . . .
C11 C12 C25 C30 87.3(3) . . . .
C7 C12 C25 C30 -98.2(3) . . . .
C11 C12 C25 C26 -89.3(3) . . . .
C7 C12 C25 C26 85.2(3) . . . .
C30 C25 C26 C27 7.7(4) . . . .
C12 C25 C26 C27 -175.6(2) . . . .
C30 C25 C26 C31 -168.4(2) . . . .
C12 C25 C26 C31 8.3(4) . . . .
C25 C26 C27 C28 -2.1(4) . . . .
C31 C26 C27 C28 174.1(3) . . . .
C26 C27 C28 C29 -4.0(4) . . . .
C27 C28 C29 C30 4.4(4) . . . .
C28 C29 C30 C25 1.2(4) . . . .
C28 C29 C30 C34 -173.4(3) . . . .
C26 C25 C30 C29 -7.3(4) . . . .
C12 C25 C30 C29 176.2(2) . . . .
C26 C25 C30 C34 167.2(2) . . . .
C12 C25 C30 C34 -9.3(4) . . . .
C27 C26 C31 C32 -88.5(3) . . . .
C25 C26 C31 C32 87.6(3) . . . .
C27 C26 C31 C33 34.4(4) . . . .
C25 C26 C31 C33 -149.5(2) . . . .
C29 C30 C34 C35 -33.5(4) . . . .
C25 C30 C34 C35 152.1(3) . . . .
C29 C30 C34 C36 88.7(3) . . . .
C25 C30 C34 C36 -85.8(3) . . . .
